data_7048799
loop_
_publ_author_name
'Cain, Amy N.'
'Carder Freeman, TaRynn N'
'Roewe, Kimberly D.'
'Cockriel, David L.'
'Hasley, Travis R.'
'Maples, Randall D.'
'Allbritton, Elisabeth M. A.'
'D'Huys, Thomas'
'van Loy, Tom'
'Burke, Benjamin P.'
'Prior, Timothy J.'
'Schols, Dominique'
'Archibald, Stephen J.'
'Hubin, Timothy J.'

_publ_section_title
;
 Acetate as a model for aspartate-based CXCR4 chemokine receptor binding
 of cobalt and nickel complexes of cross-bridged tetraazamacrocycles.
;
_journal_issue 8
_journal_name_full 'Dalton transactions (Cambridge, England : 2003)'
_journal_page_first 2785
_journal_page_last 2801
_journal_paper_doi 10.1039/c8dt04728f
_journal_volume 48
_journal_year 2019
_chemical_formula_moiety 'C26 H38 Cl2 Co N4'
_chemical_formula_sum 'C26 H38 Cl2 Co N4'
_chemical_formula_weight 536.43
_space_group_crystal_system monoclinic
_space_group_IT_number 15
_space_group_name_Hall '-C 2yc'
_space_group_name_H-M_alt 'C 1 2/c 1'
_symmetry_space_group_name_Hall '-C 2yc'
_symmetry_space_group_name_H-M 'C 1 2/c 1'
_atom_sites_solution_hydrogens geom
_audit_creation_method SHELXL-2016/6
_audit_update_record
;
2017-08-02 deposited with the CCDC.
2019-01-29 downloaded from the CCDC.
;
_cell_angle_alpha 90
_cell_angle_beta 96.18(2)
_cell_angle_gamma 90
_cell_formula_units_Z 4
_cell_length_a 9.149(2)
_cell_length_b 13.467(2)
_cell_length_c 20.060(6)
_cell_measurement_reflns_used 6368
_cell_measurement_temperature 150(2)
_cell_measurement_theta_max 28.6
_cell_measurement_theta_min 1.7
_cell_volume 2457.2(10)
_computing_cell_refinement 'X-AREA (Stoe & Cie, 2002)'
_computing_data_collection 'X-AREA (Stoe & Cie, 2002)'
_computing_data_reduction 'X-RED (Stoe & Cie, 2002)'
_computing_structure_refinement 'SHELXL-2016/6 (Sheldrick, 2016)'
_computing_structure_solution 'SHELXS97 (Sheldrick, 1997)'
_diffrn_ambient_temperature 150(2)
_diffrn_detector_area_resol_mean 6.67
_diffrn_measured_fraction_theta_full 1.000
_diffrn_measured_fraction_theta_max 1.000
_diffrn_measurement_device_type 'Stoe IPDS2'
_diffrn_measurement_method \w-scans
_diffrn_radiation_type MoK\a
_diffrn_radiation_wavelength 0.71073
_diffrn_reflns_av_unetI/netI 0.1689
_diffrn_reflns_Laue_measured_fraction_full 1.000
_diffrn_reflns_Laue_measured_fraction_max 1.000
_diffrn_reflns_limit_h_max 10
_diffrn_reflns_limit_h_min -10
_diffrn_reflns_limit_k_max 16
_diffrn_reflns_limit_k_min -16
_diffrn_reflns_limit_l_max 23
_diffrn_reflns_limit_l_min -4
_diffrn_reflns_number 2174
_diffrn_reflns_point_group_measured_fraction_full 1.000
_diffrn_reflns_point_group_measured_fraction_max 1.000
_diffrn_reflns_theta_full 25.023
_diffrn_reflns_theta_max 25.023
_diffrn_reflns_theta_min 2.702
_diffrn_source 'fine-focus sealed tube'
_exptl_absorpt_coefficient_mu 0.939
_exptl_absorpt_correction_type none
_exptl_crystal_colour purple
_exptl_crystal_density_diffrn 1.450
_exptl_crystal_description block
_exptl_crystal_F_000 1132
_exptl_crystal_size_max 0.200
_exptl_crystal_size_mid 0.200
_exptl_crystal_size_min 0.200
_refine_diff_density_max 1.522
_refine_diff_density_min -0.662
_refine_diff_density_rms 0.127
_refine_ls_extinction_coef 0.0067(9)
_refine_ls_extinction_expression Fc^*^=kFc[1+0.001xFc^2^\l^3^/sin(2\q)]^-1/4^
_refine_ls_extinction_method 'SHELXL-2016/6 (Sheldrick 2016)'
_refine_ls_goodness_of_fit_ref 1.041
_refine_ls_hydrogen_treatment constr
_refine_ls_matrix_type full
_refine_ls_number_parameters 152
_refine_ls_number_reflns 2174
_refine_ls_number_restraints 0
_refine_ls_restrained_S_all 1.041
_refine_ls_R_factor_all 0.1325
_refine_ls_R_factor_gt 0.0953
_refine_ls_shift/su_max 0.000
_refine_ls_shift/su_mean 0.000
_refine_ls_structure_factor_coef Fsqd
_refine_ls_weighting_details 'w=1/[\s^2^(Fo^2^)+(0.0239P)^2^+41.0091P] where P=(Fo^2^+2Fc^2^)/3'
_refine_ls_weighting_scheme calc
_refine_ls_wR_factor_gt 0.2144
_refine_ls_wR_factor_ref 0.2275
_reflns_Friedel_coverage 0.000
_reflns_number_gt 1367
_reflns_number_total 2174
_reflns_threshold_expression 'I > 2\s(I)'
_cod_data_source_file c8dt04728f2.cif
_cod_data_source_block Co1Cl2
_cod_depositor_comments 'Adding full bibliography for 7048799--7048808.cif.'
_cod_original_cell_volume 2457.1(10)
_cod_database_code 7048799
_shelx_shelxl_version_number 2016/6
_shelx_space_group_comment
;
The symmetry employed for this shelxl refinement is uniquely defined
by the following loop, which should always be used as a source of
symmetry information in preference to the above space-group names.
They are only intended as comments.
;
_shelx_estimated_absorpt_t_min 0.834
_shelx_estimated_absorpt_t_max 0.834

loop_
_space_group_symop_operation_xyz
'x, y, z'
'-x, y, -z+1/2'
'x+1/2, y+1/2, z'
'-x+1/2, y+1/2, -z+1/2'
'-x, -y, -z'
'x, -y, z-1/2'
'-x+1/2, -y+1/2, -z'
'x+1/2, -y+1/2, z-1/2'

loop_
_atom_site_label
_atom_site_type_symbol
_atom_site_fract_x
_atom_site_fract_y
_atom_site_fract_z
_atom_site_U_iso_or_equiv
_atom_site_adp_type
_atom_site_occupancy
_atom_site_site_symmetry_order
_atom_site_calc_flag
_atom_site_refinement_flags_posn
_atom_site_refinement_flags_adp
_atom_site_refinement_flags_occupancy
Co1 Co 0.000000 0.46294(13) 0.750000 0.0309(6) Uani 1 2 d S T P
Cl1 Cl 0.1273(2) 0.33924(17) 0.68993(13) 0.0375(7) Uani 1 1 d . . .
N1 N -0.1277(8) 0.5849(6) 0.7862(4) 0.0372(19) Uani 1 1 d . . .
N2 N 0.1678(8) 0.4812(5) 0.8427(4) 0.0341(18) Uani 1 1 d . . .
C1 C -0.1503(9) 0.5779(8) 0.8582(5) 0.037(2) Uani 1 1 d . . .
H1A H -0.199800 0.514119 0.865718 0.045 Uiso 1 1 calc R U .
H1B H -0.217129 0.631983 0.868903 0.045 Uiso 1 1 calc R U .
C2 C -0.0090(11) 0.5842(8) 0.9069(5) 0.043(3) Uani 1 1 d . . .
H2A H -0.037174 0.590863 0.952957 0.051 Uiso 1 1 calc R U .
H2B H 0.044105 0.645454 0.896737 0.051 Uiso 1 1 calc R U .
C3 C 0.0979(10) 0.4960(7) 0.9058(5) 0.037(2) Uani 1 1 d . . .
H3A H 0.177015 0.504684 0.943060 0.044 Uiso 1 1 calc R U .
H3B H 0.044017 0.434570 0.914852 0.044 Uiso 1 1 calc R U .
C4 C 0.2615(10) 0.5648(7) 0.8276(5) 0.037(2) Uani 1 1 d . . .
H4A H 0.360604 0.556356 0.851976 0.045 Uiso 1 1 calc R U .
H4B H 0.219342 0.627390 0.843051 0.045 Uiso 1 1 calc R U .
C5 C 0.2738(9) 0.5714(7) 0.7530(5) 0.038(2) Uani 1 1 d . . .
H5A H 0.338249 0.627939 0.744217 0.045 Uiso 1 1 calc R U .
H5B H 0.319938 0.509949 0.738053 0.045 Uiso 1 1 calc R U .
C6 C -0.0622(11) 0.6831(7) 0.7721(6) 0.041(3) Uani 1 1 d . . .
H6A H -0.025716 0.713954 0.815463 0.049 Uiso 1 1 calc R U .
H6B H -0.141651 0.726086 0.750714 0.049 Uiso 1 1 calc R U .
C7 C 0.2518(10) 0.3875(7) 0.8474(5) 0.036(2) Uani 1 1 d . . .
H7A H 0.296451 0.378973 0.804920 0.044 Uiso 1 1 calc R U .
H7B H 0.180956 0.332423 0.850088 0.044 Uiso 1 1 calc R U .
C8 C 0.3741(10) 0.3748(7) 0.9053(5) 0.033(2) Uani 1 1 d . . .
C9 C 0.3481(10) 0.3474(7) 0.9685(5) 0.039(2) Uani 1 1 d . . .
H9 H 0.249199 0.340410 0.978098 0.047 Uiso 1 1 calc R U .
C10 C 0.4610(11) 0.3292(7) 1.0195(6) 0.042(2) Uani 1 1 d . . .
H10 H 0.438855 0.310694 1.063001 0.050 Uiso 1 1 calc R U .
C11 C 0.6064(10) 0.3384(7) 1.0059(6) 0.039(2) Uani 1 1 d . . .
H11 H 0.685122 0.325620 1.039676 0.047 Uiso 1 1 calc R U .
C12 C 0.6337(10) 0.3666(8) 0.9423(5) 0.040(2) Uani 1 1 d . . .
H12 H 0.732424 0.374142 0.932537 0.048 Uiso 1 1 calc R U .
C13 C 0.5200(10) 0.3840(8) 0.8927(5) 0.039(2) Uani 1 1 d . . .
H13 H 0.541855 0.402604 0.849156 0.046 Uiso 1 1 calc R U .

loop_
_atom_site_aniso_label
_atom_site_aniso_U_11
_atom_site_aniso_U_22
_atom_site_aniso_U_33
_atom_site_aniso_U_23
_atom_site_aniso_U_13
_atom_site_aniso_U_12
Co1 0.0204(9) 0.0196(9) 0.0529(13) 0.000 0.0055(8) 0.000
Cl1 0.0277(12) 0.0258(12) 0.0590(17) -0.0025(11) 0.0054(10) 0.0041(9)
N1 0.025(4) 0.031(4) 0.055(5) -0.001(4) 0.006(3) 0.004(3)
N2 0.029(4) 0.017(4) 0.057(5) -0.001(4) 0.006(4) 0.003(3)
C1 0.025(5) 0.031(5) 0.054(6) -0.002(5) 0.003(4) 0.008(4)
C2 0.041(6) 0.029(5) 0.056(7) -0.007(5) 0.000(5) 0.012(5)
C3 0.034(5) 0.029(5) 0.046(6) -0.002(4) -0.001(4) 0.004(4)
C4 0.027(4) 0.017(4) 0.066(7) 0.000(4) -0.005(4) -0.002(4)
C5 0.015(4) 0.027(5) 0.070(7) -0.002(5) 0.000(4) -0.002(4)
C6 0.038(5) 0.026(5) 0.061(7) -0.003(5) 0.021(5) -0.007(4)
C7 0.030(5) 0.022(4) 0.058(7) -0.003(4) 0.007(4) 0.001(4)
C8 0.028(5) 0.021(4) 0.050(6) -0.007(4) 0.001(4) 0.001(4)
C9 0.026(5) 0.029(5) 0.062(7) 0.001(5) 0.004(4) 0.010(4)
C10 0.036(5) 0.034(5) 0.057(7) -0.001(5) 0.011(5) 0.003(4)
C11 0.024(5) 0.027(5) 0.065(7) -0.007(5) -0.004(4) 0.008(4)
C12 0.020(4) 0.039(6) 0.061(7) -0.004(5) 0.005(4) 0.002(4)
C13 0.030(5) 0.036(5) 0.050(6) 0.000(5) 0.007(4) -0.001(4)

loop_
_atom_type_symbol
_atom_type_description
_atom_type_scat_dispersion_real
_atom_type_scat_dispersion_imag
_atom_type_scat_source
C C 0.0033 0.0016 'International Tables Vol C Tables 4.2.6.8 and 6.1.1.4'
H H 0.0000 0.0000 'International Tables Vol C Tables 4.2.6.8 and 6.1.1.4'
Cl Cl 0.1484 0.1585 'International Tables Vol C Tables 4.2.6.8 and 6.1.1.4'
Co Co 0.3494 0.9721 'International Tables Vol C Tables 4.2.6.8 and 6.1.1.4'
N N 0.0061 0.0033 'International Tables Vol C Tables 4.2.6.8 and 6.1.1.4'

loop_
_geom_angle_atom_site_label_1
_geom_angle_atom_site_label_2
_geom_angle_atom_site_label_3
_geom_angle
_geom_angle_site_symmetry_1
_geom_angle_site_symmetry_3
N1 Co1 N1 82.5(4) 2_556 .
N1 Co1 N2 89.2(3) 2_556 2_556
N1 Co1 N2 81.6(3) . 2_556
N1 Co1 N2 81.6(3) 2_556 .
N1 Co1 N2 89.2(3) . .
N2 Co1 N2 167.7(4) 2_556 .
N1 Co1 Cl1 92.8(2) 2_556 .
N1 Co1 Cl1 169.7(2) . .
N2 Co1 Cl1 89.2(2) 2_556 .
N2 Co1 Cl1 99.25(19) . .
N1 Co1 Cl1 169.7(2) 2_556 2_556
N1 Co1 Cl1 92.8(2) . 2_556
N2 Co1 Cl1 99.25(19) 2_556 2_556
N2 Co1 Cl1 89.2(2) . 2_556
Cl1 Co1 Cl1 93.27(13) . 2_556
C1 N1 C5 107.2(7) . 2_556
C1 N1 C6 110.0(8) . .
C5 N1 C6 111.4(8) 2_556 .
C1 N1 Co1 114.2(6) . .
C5 N1 Co1 102.4(6) 2_556 .
C6 N1 Co1 111.3(5) . .
C4 N2 C7 111.0(7) . .
C4 N2 C3 112.7(7) . .
C7 N2 C3 109.2(8) . .
C4 N2 Co1 105.6(6) . .
C7 N2 Co1 105.0(6) . .
C3 N2 Co1 113.0(5) . .
N1 C1 C2 114.8(8) . .
N1 C1 H1A 108.6 . .
C2 C1 H1A 108.6 . .
N1 C1 H1B 108.6 . .
C2 C1 H1B 108.6 . .
H1A C1 H1B 107.5 . .
C1 C2 C3 116.1(8) . .
C1 C2 H2A 108.3 . .
C3 C2 H2A 108.3 . .
C1 C2 H2B 108.3 . .
C3 C2 H2B 108.3 . .
H2A C2 H2B 107.4 . .
N2 C3 C2 116.5(8) . .
N2 C3 H3A 108.2 . .
C2 C3 H3A 108.2 . .
N2 C3 H3B 108.2 . .
C2 C3 H3B 108.2 . .
H3A C3 H3B 107.3 . .
N2 C4 C5 110.9(8) . .
N2 C4 H4A 109.5 . .
C5 C4 H4A 109.5 . .
N2 C4 H4B 109.5 . .
C5 C4 H4B 109.5 . .
H4A C4 H4B 108.0 . .
N1 C5 C4 111.8(7) 2_556 .
N1 C5 H5A 109.3 2_556 .
C4 C5 H5A 109.3 . .
N1 C5 H5B 109.3 2_556 .
C4 C5 H5B 109.3 . .
H5A C5 H5B 107.9 . .
N1 C6 C6 117.0(5) . 2_556
N1 C6 H6A 108.1 . .
C6 C6 H6A 108.1 2_556 .
N1 C6 H6B 108.1 . .
C6 C6 H6B 108.1 2_556 .
H6A C6 H6B 107.3 . .
N2 C7 C8 118.4(8) . .
N2 C7 H7A 107.7 . .
C8 C7 H7A 107.7 . .
N2 C7 H7B 107.7 . .
C8 C7 H7B 107.7 . .
H7A C7 H7B 107.1 . .
C9 C8 C13 117.3(9) . .
C9 C8 C7 123.2(8) . .
C13 C8 C7 119.3(9) . .
C8 C9 C10 122.7(9) . .
C8 C9 H9 118.7 . .
C10 C9 H9 118.7 . .
C11 C10 C9 119.2(10) . .
C11 C10 H10 120.4 . .
C9 C10 H10 120.4 . .
C12 C11 C10 118.6(9) . .
C12 C11 H11 120.7 . .
C10 C11 H11 120.7 . .
C11 C12 C13 121.1(9) . .
C11 C12 H12 119.5 . .
C13 C12 H12 119.5 . .
C12 C13 C8 121.2(10) . .
C12 C13 H13 119.4 . .
C8 C13 H13 119.4 . .

loop_
_geom_bond_atom_site_label_1
_geom_bond_atom_site_label_2
_geom_bond_distance
_geom_bond_site_symmetry_2
Co1 N1 2.185(8) 2_556
Co1 N1 2.185(8) .
Co1 N2 2.294(8) 2_556
Co1 N2 2.294(8) .
Co1 Cl1 2.426(3) .
Co1 Cl1 2.426(3) 2_556
N1 C1 1.483(13) .
N1 C5 1.487(11) 2_556
N1 C6 1.491(12) .
N2 C4 1.467(11) .
N2 C7 1.475(11) .
N2 C3 1.491(12) .
C1 C2 1.536(13) .
C1 H1A 0.9900 .
C1 H1B 0.9900 .
C2 C3 1.540(13) .
C2 H2A 0.9900 .
C2 H2B 0.9900 .
C3 H3A 0.9900 .
C3 H3B 0.9900 .
C4 C5 1.515(15) .
C4 H4A 0.9900 .
C4 H4B 0.9900 .
C5 H5A 0.9900 .
C5 H5B 0.9900 .
C6 C6 1.516(17) 2_556
C6 H6A 0.9900 .
C6 H6B 0.9900 .
C7 C8 1.533(13) .
C7 H7A 0.9900 .
C7 H7B 0.9900 .
C8 C9 1.366(14) .
C8 C13 1.391(13) .
C9 C10 1.395(14) .
C9 H9 0.9500 .
C10 C11 1.392(13) .
C10 H10 0.9500 .
C11 C12 1.378(14) .
C11 H11 0.9500 .
C12 C13 1.381(14) .
C12 H12 0.9500 .
C13 H13 0.9500 .

loop_
_geom_torsion_atom_site_label_1
_geom_torsion_atom_site_label_2
_geom_torsion_atom_site_label_3
_geom_torsion_atom_site_label_4
_geom_torsion
_geom_torsion_site_symmetry_1
_geom_torsion_site_symmetry_4
C5 N1 C1 C2 176.7(8) 2_556 .
C6 N1 C1 C2 -62.0(10) . .
Co1 N1 C1 C2 64.0(9) . .
N1 C1 C2 C3 -68.0(12) . .
C4 N2 C3 C2 62.9(11) . .
C7 N2 C3 C2 -173.2(8) . .
Co1 N2 C3 C2 -56.7(9) . .
C1 C2 C3 N2 65.3(12) . .
C7 N2 C4 C5 82.8(9) . .
C3 N2 C4 C5 -154.3(7) . .
Co1 N2 C4 C5 -30.5(8) . .
N2 C4 C5 N1 59.5(10) . 2_556
C1 N1 C6 C6 136.3(12) . 2_556
C5 N1 C6 C6 -105.0(13) 2_556 2_556
Co1 N1 C6 C6 8.6(15) . 2_556
C4 N2 C7 C8 66.8(11) . .
C3 N2 C7 C8 -58.0(10) . .
Co1 N2 C7 C8 -179.5(7) . .
N2 C7 C8 C9 81.3(12) . .
N2 C7 C8 C13 -103.8(11) . .
C13 C8 C9 C10 0.2(15) . .
C7 C8 C9 C10 175.3(9) . .
C8 C9 C10 C11 -0.5(15) . .
C9 C10 C11 C12 0.8(14) . .
C10 C11 C12 C13 -0.9(15) . .
C11 C12 C13 C8 0.7(16) . .
C9 C8 C13 C12 -0.3(15) . .
C7 C8 C13 C12 -175.6(9) . .
